data_4068747
loop_
_publ_author_name
'Zi, Guofu'
'Liu, Xue'
'Xiang, Li'
'Song, Haibin'

_publ_section_title
;
 Synthesis of Group 4 Metal Amides with New Chiral Biaryldiamine-Based
 Ligands and Their Use as Catalysts for Asymmetric
 Hydroamination/Cyclization
;
_journal_issue 4
_journal_name_full Organometallics
_journal_page_first 1127
_journal_paper_doi 10.1021/om801061v
_journal_volume 28
_journal_year 2009
_chemical_absolute_configuration rmad
_chemical_formula_moiety 'C75 H78 N6 O2 Zr'
_chemical_formula_sum 'C75 H78 N6 O2 Zr'
_chemical_formula_weight 1186.65
_chemical_name_systematic
; 
 ? 
;
_space_group_IT_number 19
_symmetry_cell_setting orthorhombic
_symmetry_space_group_name_Hall 'P 2ac 2ab'
_symmetry_space_group_name_H-M 'P 21 21 21'
_atom_sites_solution_hydrogens geom
_atom_sites_solution_primary direct
_atom_sites_solution_secondary difmap
_audit_creation_method SHELXL-97
_cell_angle_alpha 90.00
_cell_angle_beta 90.00
_cell_angle_gamma 90.00
_cell_formula_units_Z 4
_cell_length_a 11.2337(6)
_cell_length_b 16.0929(10)
_cell_length_c 34.879(2)
_cell_measurement_reflns_used 14130
_cell_measurement_temperature 113(2)
_cell_measurement_theta_max 27.9
_cell_measurement_theta_min 2.2
_cell_volume 6305.5(6)
_computing_cell_refinement CrystalClear
_computing_data_collection CrystalClear
_computing_data_reduction CrystalClear
_computing_publication_material 'CrystalStructure 3.7.0'
_computing_structure_refinement 'SHELXL-97 (Sheldrick, 1997)'
_computing_structure_solution 'SHELXS-97 (Sheldrick, 1990)'
_diffrn_ambient_temperature 113(2)
_diffrn_detector_area_resol_mean 7.31
_diffrn_measured_fraction_theta_full 0.997
_diffrn_measured_fraction_theta_max 0.997
_diffrn_measurement_device_type 'Rigaku Saturn'
_diffrn_measurement_method \w
_diffrn_radiation_monochromator confocal
_diffrn_radiation_source 'rotating anode'
_diffrn_radiation_type MoK\a
_diffrn_radiation_wavelength 0.71070
_diffrn_reflns_av_R_equivalents 0.0905
_diffrn_reflns_av_sigmaI/netI 0.1185
_diffrn_reflns_limit_h_max 12
_diffrn_reflns_limit_h_min -13
_diffrn_reflns_limit_k_max 18
_diffrn_reflns_limit_k_min -19
_diffrn_reflns_limit_l_max 30
_diffrn_reflns_limit_l_min -43
_diffrn_reflns_number 31987
_diffrn_reflns_theta_full 26.00
_diffrn_reflns_theta_max 26.00
_diffrn_reflns_theta_min 2.16
_diffrn_standards_decay_% 0
_diffrn_standards_interval_count 0
_diffrn_standards_interval_time 0
_diffrn_standards_number 0
_exptl_absorpt_coefficient_mu 0.226
_exptl_absorpt_correction_T_max 0.9647
_exptl_absorpt_correction_T_min 0.9477
_exptl_absorpt_correction_type multi-scan
_exptl_absorpt_process_details crystalclear
_exptl_crystal_colour colorless
_exptl_crystal_density_diffrn 1.250
_exptl_crystal_density_method 'not measured'
_exptl_crystal_description block
_exptl_crystal_F_000 2504
_exptl_crystal_size_max 0.24
_exptl_crystal_size_mid 0.22
_exptl_crystal_size_min 0.16
_refine_diff_density_max 1.083
_refine_diff_density_min -1.080
_refine_diff_density_rms 0.114
_refine_ls_abs_structure_details 'Flack H D (1983), Acta Cryst. A39, 876-881'
_refine_ls_abs_structure_Flack 0.04(4)
_refine_ls_extinction_method none
_refine_ls_goodness_of_fit_ref 1.059
_refine_ls_hydrogen_treatment constr
_refine_ls_matrix_type full
_refine_ls_number_parameters 760
_refine_ls_number_reflns 12306
_refine_ls_number_restraints 37
_refine_ls_restrained_S_all 1.063
_refine_ls_R_factor_all 0.0659
_refine_ls_R_factor_gt 0.0553
_refine_ls_shift/su_max 0.005
_refine_ls_shift/su_mean 0.000
_refine_ls_structure_factor_coef Fsqd
_refine_ls_weighting_details 'calc w=1/[\s^2^(Fo^2^)+(0.0733P)^2^+0.0000P] where P=(Fo^2^+2Fc^2^)/3'
_refine_ls_weighting_scheme calc
_refine_ls_wR_factor_gt 0.1399
_refine_ls_wR_factor_ref 0.1620
_reflns_number_gt 10845
_reflns_number_total 12306
_reflns_threshold_expression >2sigma(I)
_cod_data_source_file om801061v_si_001.cif
_cod_data_source_block compound18
_cod_original_cell_volume 6305.6(7)
_cod_database_code 4068747

loop_
_symmetry_equiv_pos_as_xyz
'x, y, z'
'x+1/2, -y+1/2, -z'
'-x, y+1/2, -z+1/2'
'-x+1/2, -y, z+1/2'

loop_
_atom_site_label
_atom_site_type_symbol
_atom_site_fract_x
_atom_site_fract_y
_atom_site_fract_z
_atom_site_U_iso_or_equiv
_atom_site_adp_type
_atom_site_occupancy
_atom_site_symmetry_multiplicity
_atom_site_calc_flag
_atom_site_refinement_flags
Zr1 Zr 0.82230(3) 0.60107(2) 0.862637(11) 0.02189(11) Uani 1 1 d .
O1 O 0.9533(3) 0.51049(17) 0.88505(9) 0.0260(6) Uani 1 1 d .
O2 O 0.6966(2) 0.49900(17) 0.84313(8) 0.0238(6) Uani 1 1 d .
N1 N 0.8080(3) 0.54619(19) 0.92383(9) 0.0215(7) Uani 1 1 d .
N2 N 0.8639(4) 0.6975(2) 0.98801(12) 0.0377(10) Uani 1 1 d .
N3 N 0.8409(3) 0.53692(19) 0.80430(9) 0.0218(7) Uani 1 1 d .
N4 N 0.7986(4) 0.7087(2) 0.75478(12) 0.0365(9) Uani 1 1 d .
N5 N 0.9527(4) 0.6921(2) 0.85884(12) 0.0352(9) Uani 1 1 d .
N6 N 0.6821(4) 0.6786(2) 0.87285(11) 0.0317(8) Uani 1 1 d .
C1 C 0.7394(4) 0.5438(2) 0.99176(11) 0.0194(8) Uani 1 1 d .
C2 C 0.7182(4) 0.5380(2) 0.95247(11) 0.0199(8) Uani 1 1 d .
C3 C 0.5988(4) 0.5315(3) 0.93816(12) 0.0243(9) Uani 1 1 d .
H3 H 0.5859 0.5288 0.9113 0.029 Uiso 1 1 calc R
C4 C 0.5044(4) 0.5290(2) 0.96211(13) 0.0260(9) Uani 1 1 d .
H4 H 0.4264 0.5236 0.9519 0.031 Uiso 1 1 calc R
C5 C 0.5206(4) 0.5342(2) 1.00210(12) 0.0212(8) Uani 1 1 d .
C6 C 0.6377(4) 0.5408(2) 1.01742(12) 0.0218(9) Uani 1 1 d .
C7 C 0.6510(4) 0.5466(2) 1.05813(12) 0.0221(9) Uani 1 1 d .
H7 H 0.7283 0.5525 1.0688 0.027 Uiso 1 1 calc R
C8 C 0.5551(4) 0.5439(3) 1.08173(13) 0.0301(10) Uani 1 1 d .
H8 H 0.5665 0.5476 1.1087 0.036 Uiso 1 1 calc R
C9 C 0.4386(4) 0.5357(2) 1.06696(13) 0.0266(9) Uani 1 1 d .
H9 H 0.3723 0.5329 1.0838 0.032 Uiso 1 1 calc R
C10 C 0.4220(4) 0.5318(2) 1.02800(13) 0.0264(9) Uani 1 1 d .
H10 H 0.3436 0.5274 1.0181 0.032 Uiso 1 1 calc R
C11 C 0.8603(4) 0.5530(2) 1.00859(11) 0.0208(8) Uani 1 1 d .
C12 C 0.9199(4) 0.6293(3) 1.00676(13) 0.0270(9) Uani 1 1 d .
C13 C 1.0313(4) 0.6391(3) 1.02517(14) 0.0363(11) Uani 1 1 d .
H13 H 1.0705 0.6913 1.0239 0.044 Uiso 1 1 calc R
C14 C 1.0833(4) 0.5758(3) 1.04450(13) 0.0335(11) Uani 1 1 d .
H14 H 1.1577 0.5847 1.0568 0.040 Uiso 1 1 calc R
C15 C 1.0289(4) 0.4965(3) 1.04673(12) 0.0300(10) Uani 1 1 d .
C16 C 0.9149(4) 0.4864(3) 1.02911(12) 0.0259(9) Uani 1 1 d .
C17 C 0.8583(4) 0.4073(3) 1.03292(13) 0.0309(10) Uani 1 1 d .
H17 H 0.7822 0.3984 1.0218 0.037 Uiso 1 1 calc R
C18 C 0.9133(5) 0.3444(3) 1.05249(15) 0.0450(13) Uani 1 1 d .
H18 H 0.8746 0.2921 1.0548 0.054 Uiso 1 1 calc R
C19 C 1.0256(5) 0.3555(3) 1.06924(15) 0.0471(14) Uani 1 1 d .
H19 H 1.0621 0.3110 1.0827 0.056 Uiso 1 1 calc R
C20 C 1.0820(5) 0.4293(4) 1.06626(14) 0.0437(13) Uani 1 1 d .
H20 H 1.1585 0.4361 1.0775 0.052 Uiso 1 1 calc R
C21 C 0.8921(4) 0.4931(2) 0.91579(12) 0.0222(8) Uani 1 1 d .
C22 C 0.9236(4) 0.4135(2) 0.93588(11) 0.0227(8) Uani 1 1 d .
C23 C 0.8466(4) 0.3451(2) 0.93445(12) 0.0278(10) Uani 1 1 d .
C24 C 0.8829(5) 0.2705(3) 0.95126(14) 0.0379(12) Uani 1 1 d .
H24 H 0.8311 0.2238 0.9510 0.045 Uiso 1 1 calc R
C25 C 0.9965(5) 0.2640(3) 0.96870(15) 0.0412(12) Uani 1 1 d .
C26 C 1.0718(4) 0.3317(3) 0.96891(14) 0.0363(11) Uani 1 1 d .
H26 H 1.1479 0.3271 0.9806 0.044 Uiso 1 1 calc R
C27 C 1.0378(4) 0.4073(3) 0.95224(12) 0.0289(9) Uani 1 1 d .
C28 C 0.7272(4) 0.3478(3) 0.91471(14) 0.0344(11) Uani 1 1 d .
H28A H 0.7170 0.2977 0.8991 0.052 Uiso 1 1 calc R
H28B H 0.7231 0.3970 0.8982 0.052 Uiso 1 1 calc R
H28C H 0.6639 0.3506 0.9340 0.052 Uiso 1 1 calc R
C29 C 1.0319(7) 0.1829(3) 0.9871(2) 0.070(2) Uani 1 1 d .
H29A H 0.9808 0.1724 1.0094 0.105 Uiso 1 1 calc R
H29B H 1.1151 0.1860 0.9955 0.105 Uiso 1 1 calc R
H29C H 1.0228 0.1376 0.9686 0.105 Uiso 1 1 calc R
C30 C 1.1230(4) 0.4799(3) 0.95292(14) 0.0352(11) Uani 1 1 d .
H30A H 1.1913 0.4663 0.9692 0.053 Uiso 1 1 calc R
H30B H 1.0823 0.5290 0.9631 0.053 Uiso 1 1 calc R
H30C H 1.1507 0.4915 0.9268 0.053 Uiso 1 1 calc R
C31 C 0.9425(6) 0.7439(3) 0.96204(18) 0.0560(16) Uani 1 1 d .
H31A H 1.0042 0.7722 0.9770 0.084 Uiso 1 1 calc R
H31B H 0.8958 0.7851 0.9478 0.084 Uiso 1 1 calc R
H31C H 0.9800 0.7053 0.9440 0.084 Uiso 1 1 calc R
C32 C 0.8110(5) 0.7556(3) 1.01581(17) 0.0536(15) Uani 1 1 d .
H32A H 0.7516 0.7263 1.0313 0.080 Uiso 1 1 calc R
H32B H 0.7726 0.8014 1.0021 0.080 Uiso 1 1 calc R
H32C H 0.8735 0.7777 1.0325 0.080 Uiso 1 1 calc R
C33 C 0.9197(4) 0.5484(2) 0.73811(12) 0.0220(9) Uani 1 1 d .
C34 C 0.9328(4) 0.5265(2) 0.77634(12) 0.0219(8) Uani 1 1 d .
C35 C 1.0450(4) 0.4988(2) 0.79047(13) 0.0266(9) Uani 1 1 d .
H35 H 1.0525 0.4835 0.8167 0.032 Uiso 1 1 calc R
C36 C 1.1416(4) 0.4940(3) 0.76699(13) 0.0291(10) Uani 1 1 d .
H36 H 1.2150 0.4744 0.7770 0.035 Uiso 1 1 calc R
C37 C 1.1349(4) 0.5173(3) 0.72801(13) 0.0282(9) Uani 1 1 d .
C38 C 1.0219(4) 0.5455(2) 0.71367(12) 0.0236(9) Uani 1 1 d .
C39 C 1.0184(4) 0.5738(3) 0.67508(12) 0.0263(9) Uani 1 1 d .
H39 H 0.9447 0.5924 0.6648 0.032 Uiso 1 1 calc R
C40 C 1.1170(4) 0.5754(3) 0.65217(14) 0.0357(11) Uani 1 1 d .
H40 H 1.1118 0.5967 0.6268 0.043 Uiso 1 1 calc R
C41 C 1.2269(4) 0.5452(3) 0.66630(14) 0.0398(12) Uani 1 1 d .
H41 H 1.2954 0.5452 0.6503 0.048 Uiso 1 1 calc R
C42 C 1.2338(4) 0.5159(3) 0.70323(15) 0.0363(11) Uani 1 1 d .
H42 H 1.3072 0.4941 0.7123 0.044 Uiso 1 1 calc R
C43 C 0.8024(4) 0.5738(2) 0.72125(12) 0.0253(9) Uani 1 1 d .
C44 C 0.7490(4) 0.6505(3) 0.72993(13) 0.0293(10) Uani 1 1 d .
C45 C 0.6348(5) 0.6690(3) 0.71241(15) 0.0407(12) Uani 1 1 d .
H45 H 0.5950 0.7192 0.7187 0.049 Uiso 1 1 calc R
C46 C 0.5844(5) 0.6158(3) 0.68742(14) 0.0418(12) Uani 1 1 d .
H46 H 0.5097 0.6303 0.6766 0.050 Uiso 1 1 calc R
C47 C 0.6370(4) 0.5395(3) 0.67643(13) 0.0346(11) Uani 1 1 d .
C48 C 0.7468(4) 0.5177(3) 0.69481(12) 0.0264(9) Uani 1 1 d .
C49 C 0.7954(4) 0.4383(3) 0.68623(13) 0.0288(10) Uani 1 1 d .
H49 H 0.8670 0.4212 0.6984 0.035 Uiso 1 1 calc R
C50 C 0.7405(4) 0.3862(3) 0.66073(14) 0.0386(11) Uani 1 1 d .
H50 H 0.7754 0.3336 0.6556 0.046 Uiso 1 1 calc R
C51 C 0.6350(4) 0.4078(4) 0.64199(14) 0.0432(12) Uani 1 1 d .
H51 H 0.5985 0.3709 0.6243 0.052 Uiso 1 1 calc R
C52 C 0.5857(5) 0.4840(4) 0.65002(14) 0.0444(13) Uani 1 1 d .
H52 H 0.5144 0.4997 0.6373 0.053 Uiso 1 1 calc R
C53 C 0.7585(4) 0.4825(2) 0.81298(12) 0.0220(8) Uani 1 1 d .
C54 C 0.7325(3) 0.4037(2) 0.79145(11) 0.0213(8) Uani 1 1 d .
C55 C 0.8001(4) 0.3320(2) 0.79707(12) 0.0229(8) Uani 1 1 d .
C56 C 0.7718(4) 0.2612(3) 0.77661(13) 0.0261(9) Uani 1 1 d .
H56 H 0.8182 0.2125 0.7803 0.031 Uiso 1 1 calc R
C57 C 0.6765(4) 0.2588(2) 0.75046(13) 0.0294(9) Uani 1 1 d .
C58 C 0.6070(4) 0.3304(3) 0.74674(13) 0.0300(10) Uani 1 1 d .
H58 H 0.5418 0.3300 0.7294 0.036 Uiso 1 1 calc R
C59 C 0.6305(4) 0.4022(3) 0.76760(12) 0.0247(8) Uani 1 1 d .
C60 C 0.9035(4) 0.3297(3) 0.82526(13) 0.0289(9) Uani 1 1 d .
H60A H 0.9787 0.3354 0.8113 0.043 Uiso 1 1 calc R
H60B H 0.9028 0.2767 0.8391 0.043 Uiso 1 1 calc R
H60C H 0.8955 0.3755 0.8436 0.043 Uiso 1 1 calc R
C61 C 0.6506(5) 0.1818(3) 0.72705(15) 0.0405(12) Uani 1 1 d .
H61A H 0.5806 0.1535 0.7376 0.061 Uiso 1 1 calc R
H61B H 0.7194 0.1444 0.7280 0.061 Uiso 1 1 calc R
H61C H 0.6350 0.1977 0.7004 0.061 Uiso 1 1 calc R
C62 C 0.5477(4) 0.4755(3) 0.76467(14) 0.0320(10) Uani 1 1 d .
H62A H 0.5005 0.4711 0.7411 0.048 Uiso 1 1 calc R
H62B H 0.5944 0.5270 0.7641 0.048 Uiso 1 1 calc R
H62C H 0.4944 0.4763 0.7869 0.048 Uiso 1 1 calc R
C63 C 0.7292(6) 0.7828(4) 0.7649(2) 0.075(2) Uani 1 1 d .
H63A H 0.7215 0.8187 0.7424 0.113 Uiso 1 1 calc R
H63B H 0.7698 0.8131 0.7855 0.113 Uiso 1 1 calc R
H63C H 0.6499 0.7659 0.7736 0.113 Uiso 1 1 calc R
C64 C 0.9282(5) 0.7274(3) 0.75295(16) 0.0410(12) Uani 1 1 d .
H64A H 0.9693 0.6986 0.7739 0.062 Uiso 1 1 calc R
H64B H 0.9405 0.7874 0.7554 0.062 Uiso 1 1 calc R
H64C H 0.9602 0.7084 0.7283 0.062 Uiso 1 1 calc R
C65 C 1.0781(4) 0.6734(3) 0.85552(18) 0.0504(14) Uani 1 1 d .
H65A H 1.1107 0.7012 0.8328 0.076 Uiso 1 1 calc R
H65B H 1.0889 0.6132 0.8530 0.076 Uiso 1 1 calc R
H65C H 1.1198 0.6930 0.8785 0.076 Uiso 1 1 calc R
C66 C 0.9350(5) 0.7810(3) 0.85701(16) 0.0454(13) Uani 1 1 d .
H66A H 0.9787 0.8078 0.8780 0.068 Uiso 1 1 calc R
H66B H 0.8500 0.7936 0.8594 0.068 Uiso 1 1 calc R
H66C H 0.9644 0.8020 0.8324 0.068 Uiso 1 1 calc R
C67 C 0.6508(6) 0.7264(3) 0.90626(15) 0.0488(15) Uani 1 1 d .
H67A H 0.6484 0.7855 0.8996 0.073 Uiso 1 1 calc R
H67B H 0.7104 0.7173 0.9264 0.073 Uiso 1 1 calc R
H67C H 0.5725 0.7088 0.9156 0.073 Uiso 1 1 calc R
C68 C 0.5907(9) 0.6831(5) 0.8447(2) 0.108(4) Uani 1 1 d .
H68A H 0.5146 0.6668 0.8562 0.162 Uiso 1 1 calc R
H68B H 0.6097 0.6454 0.8235 0.162 Uiso 1 1 calc R
H68C H 0.5849 0.7401 0.8350 0.162 Uiso 1 1 calc R
C69 C 0.1764(8) 0.2406(5) 0.8749(2) 0.087(2) Uani 1 1 d D
H69A H 0.1563 0.2171 0.8498 0.130 Uiso 1 1 calc R
H69B H 0.1037 0.2603 0.8875 0.130 Uiso 1 1 calc R
H69C H 0.2141 0.1979 0.8908 0.130 Uiso 1 1 calc R
C70 C 0.2604(5) 0.3118(3) 0.86970(15) 0.079(2) Uani 1 1 d GDU
C71 C 0.3828(5) 0.3033(3) 0.86533(16) 0.096(3) Uani 1 1 d GU
H71 H 0.4183 0.2498 0.8663 0.115 Uiso 1 1 calc R
C72 C 0.4533(4) 0.3732(4) 0.85959(16) 0.104(3) Uani 1 1 d GU
H72 H 0.5370 0.3674 0.8566 0.125 Uiso 1 1 calc R
C73 C 0.4014(5) 0.4516(3) 0.85823(15) 0.081(2) Uani 1 1 d GU
H73 H 0.4496 0.4993 0.8543 0.097 Uiso 1 1 calc R
C74 C 0.2790(5) 0.4600(2) 0.86260(15) 0.114(3) Uani 1 1 d GU
H74 H 0.2436 0.5136 0.8617 0.137 Uiso 1 1 calc R
C75 C 0.2085(4) 0.3901(3) 0.86834(15) 0.092(3) Uani 1 1 d GU
H75 H 0.1249 0.3959 0.8713 0.111 Uiso 1 1 calc R

loop_
_atom_site_aniso_label
_atom_site_aniso_U_11
_atom_site_aniso_U_22
_atom_site_aniso_U_33
_atom_site_aniso_U_23
_atom_site_aniso_U_13
_atom_site_aniso_U_12
Zr1 0.0263(2) 0.01958(16) 0.0198(2) -0.00134(15) 0.00368(16) -0.00165(15)
O1 0.0233(15) 0.0302(14) 0.0246(16) -0.0005(12) 0.0025(13) -0.0010(12)
O2 0.0208(14) 0.0279(13) 0.0228(15) -0.0019(11) 0.0040(12) -0.0031(12)
N1 0.0207(17) 0.0254(15) 0.0184(17) -0.0023(12) 0.0012(14) -0.0017(14)
N2 0.043(2) 0.0262(18) 0.044(3) 0.0013(17) -0.011(2) -0.0069(17)
N3 0.0276(19) 0.0202(14) 0.0176(17) 0.0034(12) 0.0019(14) 0.0014(14)
N4 0.038(2) 0.0268(17) 0.045(3) -0.0064(16) 0.0089(19) 0.0004(17)
N5 0.041(2) 0.0289(17) 0.036(2) -0.0055(17) 0.004(2) -0.0116(16)
N6 0.039(2) 0.0239(16) 0.032(2) -0.0003(14) 0.0049(18) 0.0064(17)
C1 0.021(2) 0.0194(17) 0.018(2) -0.0002(15) -0.0010(16) 0.0002(15)
C2 0.025(2) 0.0176(16) 0.017(2) -0.0014(14) -0.0015(16) 0.0004(15)
C3 0.021(2) 0.031(2) 0.021(2) -0.0047(17) -0.0017(17) -0.0031(17)
C4 0.019(2) 0.028(2) 0.030(2) 0.0005(18) -0.0042(18) -0.0049(17)
C5 0.020(2) 0.0186(17) 0.025(2) 0.0000(15) 0.0024(17) 0.0006(15)
C6 0.028(2) 0.0157(16) 0.022(2) 0.0008(15) 0.0020(17) 0.0023(15)
C7 0.021(2) 0.0226(18) 0.022(2) -0.0004(15) -0.0038(17) 0.0029(15)
C8 0.038(3) 0.028(2) 0.024(2) 0.0025(17) 0.000(2) 0.0091(19)
C9 0.021(2) 0.029(2) 0.029(2) 0.0024(17) 0.0045(18) -0.0008(17)
C10 0.022(2) 0.028(2) 0.029(2) 0.0016(18) 0.0031(18) 0.0015(17)
C11 0.024(2) 0.0251(19) 0.0132(19) -0.0042(15) 0.0016(16) 0.0001(16)
C12 0.025(2) 0.0274(19) 0.029(2) -0.0029(17) -0.0053(19) -0.0072(17)
C13 0.028(2) 0.044(3) 0.037(3) -0.015(2) -0.002(2) -0.008(2)
C14 0.020(2) 0.054(3) 0.026(2) -0.014(2) -0.0049(19) 0.000(2)
C15 0.026(2) 0.048(2) 0.016(2) -0.0061(18) 0.0000(18) 0.010(2)
C16 0.026(2) 0.031(2) 0.020(2) -0.0007(17) 0.0019(18) 0.0097(18)
C17 0.033(2) 0.028(2) 0.032(2) 0.0017(18) 0.0039(19) 0.0081(19)
C18 0.061(4) 0.034(2) 0.040(3) 0.006(2) 0.012(3) 0.014(2)
C19 0.054(4) 0.049(3) 0.038(3) 0.005(2) -0.003(3) 0.030(3)
C20 0.042(3) 0.065(3) 0.024(3) -0.005(2) -0.005(2) 0.022(3)
C21 0.021(2) 0.0239(18) 0.022(2) -0.0057(16) -0.0064(17) -0.0046(16)
C22 0.026(2) 0.0256(19) 0.0161(19) -0.0035(15) 0.0002(16) 0.0064(16)
C23 0.037(3) 0.0265(19) 0.020(2) -0.0007(16) 0.0017(19) -0.0013(18)
C24 0.052(3) 0.023(2) 0.038(3) 0.0012(19) -0.003(2) 0.000(2)
C25 0.055(3) 0.028(2) 0.041(3) 0.004(2) -0.003(3) 0.013(2)
C26 0.035(3) 0.038(2) 0.036(3) -0.004(2) -0.004(2) 0.020(2)
C27 0.030(2) 0.036(2) 0.021(2) -0.0051(18) 0.0011(17) 0.007(2)
C28 0.036(3) 0.024(2) 0.043(3) 0.0001(19) 0.000(2) -0.0035(18)
C29 0.105(6) 0.039(3) 0.067(4) 0.010(3) -0.010(4) 0.026(3)
C30 0.024(2) 0.049(3) 0.032(3) -0.006(2) -0.008(2) 0.000(2)
C31 0.083(5) 0.031(3) 0.055(4) 0.006(2) 0.007(3) -0.005(3)
C32 0.037(3) 0.051(3) 0.072(4) 0.015(3) 0.010(3) 0.015(3)
C33 0.0177(19) 0.0173(17) 0.031(2) -0.0011(16) 0.0045(17) 0.0005(15)
C34 0.023(2) 0.0192(17) 0.024(2) 0.0015(15) 0.0043(17) -0.0007(16)
C35 0.030(2) 0.0264(19) 0.023(2) 0.0000(16) 0.0001(18) 0.0060(18)
C36 0.025(2) 0.029(2) 0.033(3) 0.0028(18) -0.0066(19) 0.0020(17)
C37 0.026(2) 0.026(2) 0.032(3) -0.0032(18) 0.0040(19) 0.0045(17)
C38 0.023(2) 0.0259(19) 0.022(2) -0.0071(16) 0.0019(17) -0.0028(16)
C39 0.026(2) 0.031(2) 0.022(2) 0.0006(17) 0.0027(18) -0.0039(17)
C40 0.037(3) 0.048(3) 0.023(2) -0.0070(19) 0.008(2) -0.004(2)
C41 0.030(2) 0.060(3) 0.029(3) -0.014(2) 0.011(2) -0.004(2)
C42 0.023(2) 0.046(3) 0.040(3) -0.009(2) 0.000(2) -0.004(2)
C43 0.025(2) 0.0298(19) 0.021(2) 0.0063(16) 0.0022(18) 0.0024(17)
C44 0.033(3) 0.029(2) 0.026(2) 0.0066(18) 0.0071(19) 0.0078(18)
C45 0.038(3) 0.047(3) 0.037(3) 0.009(2) -0.001(2) 0.015(2)
C46 0.036(3) 0.054(3) 0.035(3) 0.012(2) -0.007(2) 0.014(2)
C47 0.026(2) 0.055(3) 0.023(2) 0.007(2) -0.0007(19) 0.004(2)
C48 0.024(2) 0.035(2) 0.021(2) 0.0062(17) 0.0038(17) 0.0048(18)
C49 0.024(2) 0.034(2) 0.028(2) -0.0048(18) 0.0014(18) -0.0021(18)
C50 0.034(3) 0.049(3) 0.033(3) -0.012(2) 0.004(2) -0.002(2)
C51 0.030(2) 0.070(3) 0.030(3) -0.013(3) -0.003(2) -0.002(2)
C52 0.032(3) 0.075(4) 0.026(3) 0.004(2) -0.011(2) 0.002(3)
C53 0.018(2) 0.0257(19) 0.022(2) 0.0022(16) -0.0013(17) 0.0032(16)
C54 0.0197(18) 0.0212(17) 0.023(2) -0.0013(17) -0.0003(16) -0.0034(16)
C55 0.019(2) 0.0277(18) 0.022(2) -0.0016(16) 0.0011(17) -0.0022(16)
C56 0.023(2) 0.0253(19) 0.030(2) -0.0020(17) -0.0009(18) -0.0003(17)
C57 0.029(2) 0.0292(19) 0.030(2) -0.0015(17) 0.001(2) -0.0025(19)
C58 0.025(2) 0.036(2) 0.029(2) -0.0008(19) -0.0056(19) -0.0067(18)
C59 0.0207(19) 0.0299(19) 0.024(2) 0.0002(19) -0.0013(16) -0.0041(18)
C60 0.026(2) 0.0256(19) 0.035(3) -0.0025(18) -0.005(2) 0.0067(17)
C61 0.039(3) 0.037(2) 0.045(3) -0.006(2) -0.001(2) -0.007(2)
C62 0.025(2) 0.038(2) 0.032(3) 0.007(2) -0.006(2) 0.0017(19)
C63 0.053(4) 0.046(3) 0.127(7) -0.035(4) 0.009(4) 0.012(3)
C64 0.043(3) 0.033(2) 0.047(3) -0.001(2) 0.007(2) 0.000(2)
C65 0.033(3) 0.052(3) 0.066(4) -0.008(3) 0.012(3) -0.017(2)
C66 0.058(3) 0.030(2) 0.048(3) 0.001(2) 0.003(3) -0.015(2)
C67 0.075(4) 0.036(2) 0.035(3) -0.011(2) -0.003(3) 0.023(3)
C68 0.176(9) 0.076(5) 0.072(5) -0.031(4) -0.062(6) 0.095(6)
C69 0.116(7) 0.086(5) 0.058(5) -0.007(4) -0.017(5) -0.037(5)
C70 0.076(4) 0.063(4) 0.098(5) -0.034(4) 0.007(4) -0.009(3)
C71 0.111(6) 0.081(5) 0.096(6) 0.006(5) -0.012(5) 0.017(5)
C72 0.117(6) 0.103(5) 0.093(6) -0.021(5) -0.017(5) -0.023(5)
C73 0.086(5) 0.083(4) 0.073(5) -0.026(4) -0.026(4) 0.001(4)
C74 0.121(7) 0.140(7) 0.083(5) 0.009(5) -0.019(5) 0.015(6)
C75 0.137(6) 0.063(4) 0.076(5) 0.004(4) -0.039(5) -0.023(4)

loop_
_atom_type_symbol
_atom_type_description
_atom_type_scat_dispersion_real
_atom_type_scat_dispersion_imag
_atom_type_scat_source
C C 0.0033 0.0016 'International Tables Vol C Tables 4.2.6.8 and 6.1.1.4'
H H 0.0000 0.0000 'International Tables Vol C Tables 4.2.6.8 and 6.1.1.4'
N N 0.0061 0.0033 'International Tables Vol C Tables 4.2.6.8 and 6.1.1.4'
O O 0.0106 0.0060 'International Tables Vol C Tables 4.2.6.8 and 6.1.1.4'
Zr Zr -2.9673 0.5597 'International Tables Vol C Tables 4.2.6.8 and 6.1.1.4'

loop_
_geom_angle_atom_site_label_1
_geom_angle_atom_site_label_2
_geom_angle_atom_site_label_3
_geom_angle
N6 Zr1 N5 97.15(15)
N6 Zr1 O1 148.64(13)
N5 Zr1 O1 91.04(14)
N6 Zr1 O2 90.83(13)
N5 Zr1 O2 158.48(14)
O1 Zr1 O2 92.46(11)
N6 Zr1 N3 120.06(14)
N5 Zr1 N3 101.35(14)
O1 Zr1 N3 87.49(11)
O2 Zr1 N3 57.64(11)
N6 Zr1 N1 91.07(13)
N5 Zr1 N1 112.15(15)
O1 Zr1 N1 57.96(11)
O2 Zr1 N1 87.53(11)
N3 Zr1 N1 130.77(11)
N6 Zr1 C21 120.35(14)
N5 Zr1 C21 107.31(15)
O1 Zr1 C21 29.26(11)
O2 Zr1 C21 85.39(11)
N3 Zr1 C21 107.33(12)
N1 Zr1 C21 29.37(12)
N6 Zr1 C53 110.01(14)
N5 Zr1 C53 130.63(14)
O1 Zr1 C53 86.40(11)
O2 Zr1 C53 28.75(11)
N3 Zr1 C53 29.30(12)
N1 Zr1 C53 107.83(12)
C21 Zr1 C53 93.70(12)
C21 O1 Zr1 94.6(2)
C53 O2 Zr1 93.3(2)
C21 N1 C2 127.1(3)
C21 N1 Zr1 90.1(2)
C2 N1 Zr1 136.9(3)
C12 N2 C31 114.1(4)
C12 N2 C32 111.4(4)
C31 N2 C32 109.1(4)
C53 N3 C34 126.1(3)
C53 N3 Zr1 91.8(2)
C34 N3 Zr1 136.4(3)
C44 N4 C63 118.9(5)
C44 N4 C64 120.1(4)
C63 N4 C64 111.5(4)
C65 N5 C66 109.7(4)
C65 N5 Zr1 123.1(3)
C66 N5 Zr1 127.2(3)
C68 N6 C67 110.9(5)
C68 N6 Zr1 117.9(3)
C67 N6 Zr1 131.0(3)
C2 C1 C6 118.0(4)
C2 C1 C11 123.4(4)
C6 C1 C11 118.6(3)
C1 C2 N1 124.2(4)
C1 C2 C3 120.5(4)
N1 C2 C3 115.1(4)
C4 C3 C2 121.4(4)
C4 C3 H3 119.3
C2 C3 H3 119.3
C3 C4 C5 120.6(4)
C3 C4 H4 119.7
C5 C4 H4 119.7
C4 C5 C6 119.7(4)
C4 C5 C10 121.6(4)
C6 C5 C10 118.7(4)
C5 C6 C7 118.3(4)
C5 C6 C1 119.9(4)
C7 C6 C1 121.8(4)
C8 C7 C6 121.1(4)
C8 C7 H7 119.4
C6 C7 H7 119.4
C7 C8 C9 121.2(4)
C7 C8 H8 119.4
C9 C8 H8 119.4
C10 C9 C8 119.4(4)
C10 C9 H9 120.3
C8 C9 H9 120.3
C9 C10 C5 121.3(4)
C9 C10 H10 119.3
C5 C10 H10 119.3
C12 C11 C16 118.4(4)
C12 C11 C1 120.4(4)
C16 C11 C1 121.0(4)
C11 C12 C13 120.0(4)
C11 C12 N2 119.1(4)
C13 C12 N2 120.8(4)
C14 C13 C12 121.5(4)
C14 C13 H13 119.2
C12 C13 H13 119.2
C13 C14 C15 121.2(4)
C13 C14 H14 119.4
C15 C14 H14 119.4
C20 C15 C14 122.3(4)
C20 C15 C16 119.9(5)
C14 C15 C16 117.8(4)
C11 C16 C17 121.7(4)
C11 C16 C15 121.0(4)
C17 C16 C15 117.4(4)
C18 C17 C16 120.3(5)
C18 C17 H17 119.8
C16 C17 H17 119.8
C17 C18 C19 121.3(5)
C17 C18 H18 119.4
C19 C18 H18 119.4
C20 C19 C18 120.2(5)
C20 C19 H19 119.9
C18 C19 H19 119.9
C19 C20 C15 120.9(5)
C19 C20 H20 119.6
C15 C20 H20 119.6
N1 C21 O1 114.7(4)
N1 C21 C22 129.0(4)
O1 C21 C22 116.2(3)
N1 C21 Zr1 60.6(2)
O1 C21 Zr1 56.09(19)
C22 C21 Zr1 162.1(3)
C23 C22 C27 121.4(4)
C23 C22 C21 120.5(4)
C27 C22 C21 117.7(4)
C24 C23 C22 118.7(4)
C24 C23 C28 118.5(4)
C22 C23 C28 122.8(4)
C23 C24 C25 120.5(4)
C23 C24 H24 119.8
C25 C24 H24 119.8
C26 C25 C24 119.7(4)
C26 C25 C29 121.3(5)
C24 C25 C29 119.0(5)
C25 C26 C27 121.1(4)
C25 C26 H26 119.4
C27 C26 H26 119.4
C26 C27 C22 118.6(4)
C26 C27 C30 119.5(4)
C22 C27 C30 121.9(4)
C23 C28 H28A 109.5
C23 C28 H28B 109.5
H28A C28 H28B 109.5
C23 C28 H28C 109.5
H28A C28 H28C 109.5
H28B C28 H28C 109.5
C25 C29 H29A 109.5
C25 C29 H29B 109.5
H29A C29 H29B 109.5
C25 C29 H29C 109.5
H29A C29 H29C 109.5
H29B C29 H29C 109.5
C27 C30 H30A 109.5
C27 C30 H30B 109.5
H30A C30 H30B 109.5
C27 C30 H30C 109.5
H30A C30 H30C 109.5
H30B C30 H30C 109.5
N2 C31 H31A 109.5
N2 C31 H31B 109.5
H31A C31 H31B 109.5
N2 C31 H31C 109.5
H31A C31 H31C 109.5
H31B C31 H31C 109.5
N2 C32 H32A 109.5
N2 C32 H32B 109.5
H32A C32 H32B 109.5
N2 C32 H32C 109.5
H32A C32 H32C 109.5
H32B C32 H32C 109.5
C34 C33 C38 118.7(4)
C34 C33 C43 122.6(4)
C38 C33 C43 118.7(4)
C33 C34 C35 120.4(4)
C33 C34 N3 123.3(4)
C35 C34 N3 116.0(4)
C36 C35 C34 121.0(4)
C36 C35 H35 119.5
C34 C35 H35 119.5
C35 C36 C37 121.4(4)
C35 C36 H36 119.3
C37 C36 H36 119.3
C42 C37 C36 123.0(4)
C42 C37 C38 119.2(4)
C36 C37 C38 117.8(4)
C39 C38 C33 122.1(4)
C39 C38 C37 117.0(4)
C33 C38 C37 120.7(4)
C40 C39 C38 122.5(4)
C40 C39 H39 118.7
C38 C39 H39 118.7
C39 C40 C41 119.8(4)
C39 C40 H40 120.1
C41 C40 H40 120.1
C42 C41 C40 119.6(4)
C42 C41 H41 120.2
C40 C41 H41 120.2
C41 C42 C37 121.7(5)
C41 C42 H42 119.2
C37 C42 H42 119.2
C44 C43 C48 120.4(4)
C44 C43 C33 122.0(4)
C48 C43 C33 117.6(4)
N4 C44 C43 123.6(4)
N4 C44 C45 118.6(4)
C43 C44 C45 117.8(5)
C46 C45 C44 120.9(5)
C46 C45 H45 119.5
C44 C45 H45 119.5
C45 C46 C47 123.5(5)
C45 C46 H46 118.3
C47 C46 H46 118.3
C52 C47 C46 123.9(4)
C52 C47 C48 119.3(5)
C46 C47 C48 116.8(5)
C49 C48 C47 117.2(4)
C49 C48 C43 122.3(4)
C47 C48 C43 120.5(4)
C50 C49 C48 120.9(4)
C50 C49 H49 119.5
C48 C49 H49 119.5
C49 C50 C51 122.3(5)
C49 C50 H50 118.9
C51 C50 H50 118.9
C52 C51 C50 117.9(5)
C52 C51 H51 121.0
C50 C51 H51 121.0
C51 C52 C47 122.4(5)
C51 C52 H52 118.8
C47 C52 H52 118.8
O2 C53 N3 115.6(4)
O2 C53 C54 118.5(3)
N3 C53 C54 125.9(4)
O2 C53 Zr1 57.9(2)
N3 C53 Zr1 58.9(2)
C54 C53 Zr1 167.9(3)
C55 C54 C59 120.6(4)
C55 C54 C53 121.5(3)
C59 C54 C53 117.8(4)
C56 C55 C54 119.0(4)
C56 C55 C60 119.3(4)
C54 C55 C60 121.7(3)
C55 C56 C57 122.2(4)
C55 C56 H56 118.9
C57 C56 H56 118.9
C58 C57 C56 117.6(4)
C58 C57 C61 121.2(4)
C56 C57 C61 121.2(4)
C59 C58 C57 122.0(4)
C59 C58 H58 119.0
C57 C58 H58 119.0
C58 C59 C54 118.4(4)
C58 C59 C62 119.9(4)
C54 C59 C62 121.7(4)
C55 C60 H60A 109.5
C55 C60 H60B 109.5
H60A C60 H60B 109.5
C55 C60 H60C 109.5
H60A C60 H60C 109.5
H60B C60 H60C 109.5
C57 C61 H61A 109.5
C57 C61 H61B 109.5
H61A C61 H61B 109.5
C57 C61 H61C 109.5
H61A C61 H61C 109.5
H61B C61 H61C 109.5
C59 C62 H62A 109.5
C59 C62 H62B 109.5
H62A C62 H62B 109.5
C59 C62 H62C 109.5
H62A C62 H62C 109.5
H62B C62 H62C 109.5
N4 C63 H63A 109.5
N4 C63 H63B 109.5
H63A C63 H63B 109.5
N4 C63 H63C 109.5
H63A C63 H63C 109.5
H63B C63 H63C 109.5
N4 C64 H64A 109.5
N4 C64 H64B 109.5
H64A C64 H64B 109.5
N4 C64 H64C 109.5
H64A C64 H64C 109.5
H64B C64 H64C 109.5
N5 C65 H65A 109.5
N5 C65 H65B 109.5
H65A C65 H65B 109.5
N5 C65 H65C 109.5
H65A C65 H65C 109.5
H65B C65 H65C 109.5
N5 C66 H66A 109.5
N5 C66 H66B 109.5
H66A C66 H66B 109.5
N5 C66 H66C 109.5
H66A C66 H66C 109.5
H66B C66 H66C 109.5
N6 C67 H67A 109.5
N6 C67 H67B 109.5
H67A C67 H67B 109.5
N6 C67 H67C 109.5
H67A C67 H67C 109.5
H67B C67 H67C 109.5
N6 C68 H68A 109.5
N6 C68 H68B 109.5
H68A C68 H68B 109.5
N6 C68 H68C 109.5
H68A C68 H68C 109.5
H68B C68 H68C 109.5
C70 C69 H69A 109.5
C70 C69 H69B 109.5
H69A C69 H69B 109.5
C70 C69 H69C 109.5
H69A C69 H69C 109.5
H69B C69 H69C 109.5
C71 C70 C75 120.0
C71 C70 C69 124.3(5)
C75 C70 C69 115.7(5)
C72 C71 C70 120.0
C72 C71 H71 120.0
C70 C71 H71 120.0
C71 C72 C73 120.0
C71 C72 H72 120.0
C73 C72 H72 120.0
C72 C73 C74 120.0
C72 C73 H73 120.0
C74 C73 H73 120.0
C75 C74 C73 120.0
C75 C74 H74 120.0
C73 C74 H74 120.0
C74 C75 C70 120.0
C74 C75 H75 120.0
C70 C75 H75 120.0

loop_
_geom_bond_atom_site_label_1
_geom_bond_atom_site_label_2
_geom_bond_distance
Zr1 N6 2.041(4)
Zr1 N5 2.076(4)
Zr1 O1 2.214(3)
Zr1 O2 2.271(3)
Zr1 N3 2.291(3)
Zr1 N1 2.315(3)
Zr1 C21 2.659(4)
Zr1 C53 2.675(4)
O1 C21 1.304(5)
O2 C53 1.289(5)
N1 C21 1.304(5)
N1 C2 1.426(5)
N2 C12 1.425(6)
N2 C31 1.469(7)
N2 C32 1.472(7)
N3 C53 1.310(5)
N3 C34 1.430(5)
N4 C44 1.392(6)
N4 C63 1.468(6)
N4 C64 1.488(7)
N5 C65 1.445(6)
N5 C66 1.447(6)
N6 C68 1.422(8)
N6 C67 1.439(6)
C1 C2 1.394(5)
C1 C6 1.452(6)
C1 C11 1.488(6)
C2 C3 1.435(6)
C3 C4 1.351(6)
C3 H3 0.9500
C4 C5 1.409(6)
C4 H4 0.9500
C5 C6 1.424(6)
C5 C10 1.429(6)
C6 C7 1.431(6)
C7 C8 1.357(6)
C7 H7 0.9500
C8 C9 1.413(6)
C8 H8 0.9500
C9 C10 1.373(6)
C9 H9 0.9500
C10 H10 0.9500
C11 C12 1.399(5)
C11 C16 1.428(6)
C12 C13 1.415(6)
C13 C14 1.354(7)
C13 H13 0.9500
C14 C15 1.416(7)
C14 H14 0.9500
C15 C20 1.410(7)
C15 C16 1.429(6)
C16 C17 1.429(6)
C17 C18 1.368(6)
C17 H17 0.9500
C18 C19 1.401(8)
C18 H18 0.9500
C19 C20 1.350(8)
C19 H19 0.9500
C20 H20 0.9500
C21 C22 1.502(5)
C22 C23 1.402(6)
C22 C27 1.407(6)
C23 C24 1.397(6)
C23 C28 1.508(7)
C24 C25 1.418(8)
C24 H24 0.9500
C25 C26 1.380(7)
C25 C29 1.508(7)
C26 C27 1.401(6)
C26 H26 0.9500
C27 C30 1.511(7)
C28 H28A 0.9800
C28 H28B 0.9800
C28 H28C 0.9800
C29 H29A 0.9800
C29 H29B 0.9800
C29 H29C 0.9800
C30 H30A 0.9800
C30 H30B 0.9800
C30 H30C 0.9800
C31 H31A 0.9800
C31 H31B 0.9800
C31 H31C 0.9800
C32 H32A 0.9800
C32 H32B 0.9800
C32 H32C 0.9800
C33 C34 1.387(6)
C33 C38 1.430(6)
C33 C43 1.500(6)
C34 C35 1.425(6)
C35 C36 1.361(6)
C35 H35 0.9500
C36 C37 1.413(6)
C36 H36 0.9500
C37 C42 1.408(6)
C37 C38 1.438(6)
C38 C39 1.421(6)
C39 C40 1.366(6)
C39 H39 0.9500
C40 C41 1.415(7)
C40 H40 0.9500
C41 C42 1.374(7)
C41 H41 0.9500
C42 H42 0.9500
C43 C44 1.405(6)
C43 C48 1.434(6)
C44 C45 1.452(7)
C45 C46 1.346(7)
C45 H45 0.9500
C46 C47 1.415(7)
C46 H46 0.9500
C47 C52 1.407(7)
C47 C48 1.433(6)
C48 C49 1.422(6)
C49 C50 1.369(6)
C49 H49 0.9500
C50 C51 1.397(7)
C50 H50 0.9500
C51 C52 1.374(8)
C51 H51 0.9500
C52 H52 0.9500
C53 C54 1.503(5)
C54 C55 1.396(6)
C54 C59 1.416(5)
C55 C56 1.381(6)
C55 C60 1.522(6)
C56 C57 1.407(6)
C56 H56 0.9500
C57 C58 1.397(6)
C57 C61 1.513(6)
C58 C59 1.390(6)
C58 H58 0.9500
C59 C62 1.506(6)
C60 H60A 0.9800
C60 H60B 0.9800
C60 H60C 0.9800
C61 H61A 0.9800
C61 H61B 0.9800
C61 H61C 0.9800
C62 H62A 0.9800
C62 H62B 0.9800
C62 H62C 0.9800
C63 H63A 0.9800
C63 H63B 0.9800
C63 H63C 0.9800
C64 H64A 0.9800
C64 H64B 0.9800
C64 H64C 0.9800
C65 H65A 0.9800
C65 H65B 0.9800
C65 H65C 0.9800
C66 H66A 0.9800
C66 H66B 0.9800
C66 H66C 0.9800
C67 H67A 0.9800
C67 H67B 0.9800
C67 H67C 0.9800
C68 H68A 0.9800
C68 H68B 0.9800
C68 H68C 0.9800
C69 C70 1.495(6)
C69 H69A 0.9800
C69 H69B 0.9800
C69 H69C 0.9800
C70 C71 1.3900
C70 C75 1.3900
C71 C72 1.3900
C71 H71 0.9500
C72 C73 1.3900
C72 H72 0.9500
C73 C74 1.3900
C73 H73 0.9500
C74 C75 1.3900
C74 H74 0.9500
C75 H75 0.9500

loop_
_geom_torsion_atom_site_label_1
_geom_torsion_atom_site_label_2
_geom_torsion_atom_site_label_3
_geom_torsion_atom_site_label_4
_geom_torsion
N6 Zr1 O1 C21 19.6(4)
N5 Zr1 O1 C21 125.2(2)
O2 Zr1 O1 C21 -76.0(2)
N3 Zr1 O1 C21 -133.5(2)
N1 Zr1 O1 C21 9.5(2)
C53 Zr1 O1 C21 -104.2(2)
N6 Zr1 O2 C53 133.3(2)
N5 Zr1 O2 C53 21.2(5)
O1 Zr1 O2 C53 -77.9(2)
N3 Zr1 O2 C53 7.5(2)
N1 Zr1 O2 C53 -135.7(2)
C21 Zr1 O2 C53 -106.4(2)
N6 Zr1 N1 C21 175.8(2)
N5 Zr1 N1 C21 -86.1(2)
O1 Zr1 N1 C21 -9.5(2)
O2 Zr1 N1 C21 85.0(2)
N3 Zr1 N1 C21 43.1(3)
C53 Zr1 N1 C21 64.3(2)
N6 Zr1 N1 C2 23.7(4)
N5 Zr1 N1 C2 121.8(4)
O1 Zr1 N1 C2 -161.6(4)
O2 Zr1 N1 C2 -67.1(4)
N3 Zr1 N1 C2 -109.0(4)
C21 Zr1 N1 C2 -152.1(5)
C53 Zr1 N1 C2 -87.8(4)
N6 Zr1 N3 C53 -77.1(3)
N5 Zr1 N3 C53 177.7(2)
O1 Zr1 N3 C53 87.1(2)
O2 Zr1 N3 C53 -7.4(2)
N1 Zr1 N3 C53 44.8(3)
C21 Zr1 N3 C53 65.3(3)
N6 Zr1 N3 C34 130.2(3)
N5 Zr1 N3 C34 24.9(4)
O1 Zr1 N3 C34 -65.6(3)
O2 Zr1 N3 C34 -160.1(4)
N1 Zr1 N3 C34 -108.0(3)
C21 Zr1 N3 C34 -87.4(4)
C53 Zr1 N3 C34 -152.7(5)
N6 Zr1 N5 C65 173.4(4)
O1 Zr1 N5 C65 23.8(4)
O2 Zr1 N5 C65 -75.6(6)
N3 Zr1 N5 C65 -63.9(4)
N1 Zr1 N5 C65 79.3(4)
C21 Zr1 N5 C65 48.5(5)
C53 Zr1 N5 C65 -62.4(5)
N6 Zr1 N5 C66 -10.1(5)
O1 Zr1 N5 C66 -159.7(4)
O2 Zr1 N5 C66 100.9(5)
N3 Zr1 N5 C66 112.6(4)
N1 Zr1 N5 C66 -104.2(4)
C21 Zr1 N5 C66 -135.0(4)
C53 Zr1 N5 C66 114.1(4)
N5 Zr1 N6 C68 115.1(5)
O1 Zr1 N6 C68 -141.0(5)
O2 Zr1 N6 C68 -44.9(5)
N3 Zr1 N6 C68 7.5(6)
N1 Zr1 N6 C68 -132.4(5)
C21 Zr1 N6 C68 -130.0(5)
C53 Zr1 N6 C68 -23.0(6)
N5 Zr1 N6 C67 -71.7(5)
O1 Zr1 N6 C67 32.2(6)
O2 Zr1 N6 C67 128.3(4)
N3 Zr1 N6 C67 -179.3(4)
N1 Zr1 N6 C67 40.8(4)
C21 Zr1 N6 C67 43.2(5)
C53 Zr1 N6 C67 150.2(4)
C6 C1 C2 N1 175.2(3)
C11 C1 C2 N1 -4.7(6)
C6 C1 C2 C3 1.6(5)
C11 C1 C2 C3 -178.3(4)
C21 N1 C2 C1 71.7(5)
Zr1 N1 C2 C1 -144.2(3)
C21 N1 C2 C3 -114.4(5)
Zr1 N1 C2 C3 29.7(5)
C1 C2 C3 C4 -1.4(6)
N1 C2 C3 C4 -175.6(4)
C2 C3 C4 C5 1.1(6)
C3 C4 C5 C6 -1.1(6)
C3 C4 C5 C10 179.9(4)
C4 C5 C6 C7 179.6(3)
C10 C5 C6 C7 -1.4(5)
C4 C5 C6 C1 1.3(5)
C10 C5 C6 C1 -179.7(3)
C2 C1 C6 C5 -1.5(5)
C11 C1 C6 C5 178.4(3)
C2 C1 C6 C7 -179.8(3)
C11 C1 C6 C7 0.1(5)
C5 C6 C7 C8 1.6(6)
C1 C6 C7 C8 179.9(4)
C6 C7 C8 C9 -0.3(6)
C7 C8 C9 C10 -1.1(6)
C8 C9 C10 C5 1.2(6)
C4 C5 C10 C9 179.0(4)
C6 C5 C10 C9 0.0(6)
C2 C1 C11 C12 75.2(5)
C6 C1 C11 C12 -104.6(5)
C2 C1 C11 C16 -108.9(5)
C6 C1 C11 C16 71.2(5)
C16 C11 C12 C13 -0.3(6)
C1 C11 C12 C13 175.6(4)
C16 C11 C12 N2 -176.9(4)
C1 C11 C12 N2 -1.0(6)
C31 N2 C12 C11 -134.9(5)
C32 N2 C12 C11 101.1(5)
C31 N2 C12 C13 48.6(6)
C32 N2 C12 C13 -75.5(6)
C11 C12 C13 C14 0.6(7)
N2 C12 C13 C14 177.2(5)
C12 C13 C14 C15 0.8(7)
C13 C14 C15 C20 179.2(5)
C13 C14 C15 C16 -2.3(7)
C12 C11 C16 C17 178.6(4)
C1 C11 C16 C17 2.7(6)
C12 C11 C16 C15 -1.3(6)
C1 C11 C16 C15 -177.2(4)
C20 C15 C16 C11 -178.9(4)
C14 C15 C16 C11 2.6(6)
C20 C15 C16 C17 1.2(6)
C14 C15 C16 C17 -177.3(4)
C11 C16 C17 C18 179.5(4)
C15 C16 C17 C18 -0.6(6)
C16 C17 C18 C19 0.1(7)
C17 C18 C19 C20 -0.1(8)
C18 C19 C20 C15 0.7(8)
C14 C15 C20 C19 177.2(5)
C16 C15 C20 C19 -1.3(7)
C2 N1 C21 O1 171.5(4)
Zr1 N1 C21 O1 15.1(3)
C2 N1 C21 C22 -5.3(7)
Zr1 N1 C21 C22 -161.6(4)
C2 N1 C21 Zr1 156.4(4)
Zr1 O1 C21 N1 -15.9(3)
Zr1 O1 C21 C22 161.3(3)
N6 Zr1 C21 N1 -4.9(3)
N5 Zr1 C21 N1 104.6(2)
O1 Zr1 C21 N1 163.4(4)
O2 Zr1 C21 N1 -93.2(2)
N3 Zr1 C21 N1 -147.2(2)
C53 Zr1 C21 N1 -120.7(2)
N6 Zr1 C21 O1 -168.3(2)
N5 Zr1 C21 O1 -58.9(2)
O2 Zr1 C21 O1 103.4(2)
N3 Zr1 C21 O1 49.4(2)
N1 Zr1 C21 O1 -163.4(4)
C53 Zr1 C21 O1 75.9(2)
N6 Zr1 C21 C22 122.1(9)
N5 Zr1 C21 C22 -128.4(10)
O1 Zr1 C21 C22 -69.5(9)
O2 Zr1 C21 C22 33.9(10)
N3 Zr1 C21 C22 -20.1(10)
N1 Zr1 C21 C22 127.0(11)
C53 Zr1 C21 C22 6.3(10)
N1 C21 C22 C23 68.6(6)
O1 C21 C22 C23 -108.1(5)
Zr1 C21 C22 C23 -48.0(12)
N1 C21 C22 C27 -118.4(5)
O1 C21 C22 C27 64.9(5)
Zr1 C21 C22 C27 125.0(9)
C27 C22 C23 C24 2.9(6)
C21 C22 C23 C24 175.6(4)
C27 C22 C23 C28 -175.6(4)
C21 C22 C23 C28 -2.9(6)
C22 C23 C24 C25 -1.3(7)
C28 C23 C24 C25 177.3(5)
C23 C24 C25 C26 -0.2(8)
C23 C24 C25 C29 179.0(5)
C24 C25 C26 C27 0.2(8)
C29 C25 C26 C27 -179.0(5)
C25 C26 C27 C22 1.4(7)
C25 C26 C27 C30 -179.7(4)
C23 C22 C27 C26 -3.0(6)
C21 C22 C27 C26 -175.9(4)
C23 C22 C27 C30 178.2(4)
C21 C22 C27 C30 5.2(6)
C38 C33 C34 C35 -2.3(6)
C43 C33 C34 C35 176.8(4)
C38 C33 C34 N3 171.9(3)
C43 C33 C34 N3 -8.9(6)
C53 N3 C34 C33 89.4(5)
Zr1 N3 C34 C33 -125.2(4)
C53 N3 C34 C35 -96.1(5)
Zr1 N3 C34 C35 49.4(5)
C33 C34 C35 C36 0.6(6)
N3 C34 C35 C36 -174.1(4)
C34 C35 C36 C37 1.0(6)
C35 C36 C37 C42 177.7(4)
C35 C36 C37 C38 -0.8(6)
C34 C33 C38 C39 -174.4(4)
C43 C33 C38 C39 6.4(6)
C34 C33 C38 C37 2.5(6)
C43 C33 C38 C37 -176.7(4)
C42 C37 C38 C39 -2.5(6)
C36 C37 C38 C39 176.1(4)
C42 C37 C38 C33 -179.6(4)
C36 C37 C38 C33 -0.9(6)
C33 C38 C39 C40 176.5(4)
C37 C38 C39 C40 -0.5(6)
C38 C39 C40 C41 2.4(7)
C39 C40 C41 C42 -1.1(7)
C40 C41 C42 C37 -2.0(7)
C36 C37 C42 C41 -174.7(4)
C38 C37 C42 C41 3.8(7)
C34 C33 C43 C44 71.6(5)
C38 C33 C43 C44 -109.2(5)
C34 C33 C43 C48 -110.0(5)
C38 C33 C43 C48 69.2(5)
C63 N4 C44 C43 -173.6(5)
C64 N4 C44 C43 43.1(6)
C63 N4 C44 C45 5.2(7)
C64 N4 C44 C45 -138.1(5)
C48 C43 C44 N4 -178.9(4)
C33 C43 C44 N4 -0.6(6)
C48 C43 C44 C45 2.3(6)
C33 C43 C44 C45 -179.4(4)
N4 C44 C45 C46 178.3(5)
C43 C44 C45 C46 -2.9(7)
C44 C45 C46 C47 0.1(8)
C45 C46 C47 C52 -179.3(5)
C45 C46 C47 C48 3.1(7)
C52 C47 C48 C49 -2.6(6)
C46 C47 C48 C49 175.2(4)
C52 C47 C48 C43 178.7(4)
C46 C47 C48 C43 -3.6(6)
C44 C43 C48 C49 -177.7(4)
C33 C43 C48 C49 3.9(6)
C44 C43 C48 C47 0.9(6)
C33 C43 C48 C47 -177.5(4)
C47 C48 C49 C50 1.6(6)
C43 C48 C49 C50 -179.7(4)
C48 C49 C50 C51 -0.1(7)
C49 C50 C51 C52 -0.4(8)
C50 C51 C52 C47 -0.7(8)
C46 C47 C52 C51 -175.4(5)
C48 C47 C52 C51 2.2(8)
Zr1 O2 C53 N3 -12.4(4)
Zr1 O2 C53 C54 166.6(3)
C34 N3 C53 O2 169.2(4)
Zr1 N3 C53 O2 12.3(4)
C34 N3 C53 C54 -9.7(6)
Zr1 N3 C53 C54 -166.6(4)
C34 N3 C53 Zr1 157.0(4)
N6 Zr1 C53 O2 -50.8(3)
N5 Zr1 C53 O2 -169.9(2)
O1 Zr1 C53 O2 101.8(2)
N3 Zr1 C53 O2 -166.9(4)
N1 Zr1 C53 O2 47.1(2)
C21 Zr1 C53 O2 73.4(2)
N6 Zr1 C53 N3 116.1(2)
N5 Zr1 C53 N3 -3.0(3)
O1 Zr1 C53 N3 -91.3(2)
O2 Zr1 C53 N3 166.9(4)
N1 Zr1 C53 N3 -145.9(2)
C21 Zr1 C53 N3 -119.6(2)
N6 Zr1 C53 C54 -127.0(13)
N5 Zr1 C53 C54 113.8(13)
O1 Zr1 C53 C54 25.6(14)
O2 Zr1 C53 C54 -76.2(14)
N3 Zr1 C53 C54 116.8(14)
N1 Zr1 C53 C54 -29.1(14)
C21 Zr1 C53 C54 -2.8(14)
O2 C53 C54 C55 -97.7(5)
N3 C53 C54 C55 81.2(5)
Zr1 C53 C54 C55 -28.3(16)
O2 C53 C54 C59 77.0(5)
N3 C53 C54 C59 -104.1(5)
Zr1 C53 C54 C59 146.4(12)
C59 C54 C55 C56 5.2(6)
C53 C54 C55 C56 179.7(4)
C59 C54 C55 C60 -174.5(4)
C53 C54 C55 C60 0.1(6)
C54 C55 C56 C57 -0.4(7)
C60 C55 C56 C57 179.2(4)
C55 C56 C57 C58 -2.4(7)
C55 C56 C57 C61 177.2(4)
C56 C57 C58 C59 0.6(7)
C61 C57 C58 C59 -179.1(4)
C57 C58 C59 C54 4.0(7)
C57 C58 C59 C62 -175.6(4)
C55 C54 C59 C58 -6.9(6)
C53 C54 C59 C58 178.3(4)
C55 C54 C59 C62 172.6(4)
C53 C54 C59 C62 -2.1(6)
C75 C70 C71 C72 0.0
C69 C70 C71 C72 178.2(6)
C70 C71 C72 C73 0.0
C71 C72 C73 C74 0.0
C72 C73 C74 C75 0.0
C73 C74 C75 C70 0.0
C71 C70 C75 C74 0.0
C69 C70 C75 C74 -178.3(5)
